data_1563162
loop_
_publ_author_name
'Tan, Jin-Fay'
'Bormann, Carl Thomas'
'Severin, Kay'
'Cramer, Nicolai'

_publ_section_title
;
 Alkynyl Triazenes Enable Divergent Syntheses of 2-Pyrones
;
_journal_name_full 'Chemical Science'
_journal_paper_doi 10.1039/D1SC02583J
_journal_year 2021
_chemical_formula_moiety 'C17 H10 F2 O2'
_chemical_formula_sum 'C17 H10 F2 O2'
_chemical_formula_weight 284.25
_space_group_crystal_system monoclinic
_space_group_IT_number 14
_space_group_name_Hall '-P 2yn'
_space_group_name_H-M_alt 'P 1 21/n 1'
_atom_sites_solution_hydrogens geom
_atom_sites_solution_primary dual
_atom_sites_solution_secondary difmap
_audit_creation_date 2020-11-26
_audit_creation_method
;
Olex2 1.3
(compiled 2020.07.31 svn.rc2a77460 for OlexSys, GUI svn.r6145)
;
_audit_update_record
;
2021-04-06 deposited with the CCDC.	2021-06-04 downloaded from the CCDC.
;
_cell_angle_alpha 90
_cell_angle_beta 97.2906(17)
_cell_angle_gamma 90
_cell_formula_units_Z 4
_cell_length_a 6.16235(12)
_cell_length_b 18.5749(4)
_cell_length_c 11.4059(2)
_cell_measurement_reflns_used 6933
_cell_measurement_temperature 140.00(10)
_cell_measurement_theta_max 72.6310
_cell_measurement_theta_min 4.5290
_cell_volume 1295.02(4)
_computing_cell_refinement 'CrysAlisPro 1.171.41.89a (Rigaku OD, 2020)'
_computing_data_collection 'CrysAlisPro 1.171.41.89a (Rigaku OD, 2020)'
_computing_data_reduction 'CrysAlisPro 1.171.41.89a (Rigaku OD, 2020)'
_computing_molecular_graphics 'Olex2 1.3 (Dolomanov et al., 2009)'
_computing_publication_material 'Olex2 1.3 (Dolomanov et al., 2009)'
_computing_structure_refinement 'ShelXL 2018/3 (Sheldrick, 2015)'
_computing_structure_solution 'ShelXT 2018/2 (Sheldrick, 2015)'
_diffrn_ambient_environment N~2~
_diffrn_ambient_temperature 140.00(10)
_diffrn_detector 'CCD plate'
_diffrn_detector_area_resol_mean 10.2665
_diffrn_detector_type Atlas
_diffrn_measured_fraction_theta_full 1.000
_diffrn_measured_fraction_theta_max 0.989
_diffrn_measurement_details
;
List of Runs (angles in degrees, time in seconds):

  # Type    Start    End  Width  t~exp~   \w     \q     \k     \f   Frames
#--------------------------------------------------------------------------
  1  \w   -114.00 -89.00   1.00    1.00    --  -43.13-143.00 -19.00   25
  2  \w    -87.00 -13.00   1.00    1.00    --  -43.13 127.00-133.00   74
  3  \w    -78.00 -53.00   1.00    1.00    --  -43.13 143.00  36.00   25
  4  \w     49.00  74.00   1.00    1.00    --   43.13-143.00 -19.00   25
  5  \w     64.00  89.00   1.00    1.00    --   43.13-127.00 150.00   25
  6  \w     60.00 114.00   1.00    4.00    --  103.80-127.00 150.00   54
  7  \w    105.00 130.00   1.00    4.00    --  103.80 143.00  36.00   25
  8  \w    112.00 137.00   1.00    4.00    --  103.80 127.00-133.00   25
  9  \w     72.00 107.00   1.00    4.00    --  103.80-143.00 -19.00   35
 10  \w   -102.00 -20.00   1.00    1.00    --  -43.13 -37.00  30.00   82
 11  \w   -122.00 -12.00   1.00    1.00    --  -43.13 -19.00 120.00  110
 12  \w     12.00  40.00   1.00    1.00    --   43.13  81.00  23.21   28
 13  \w     46.00 129.00   1.00    4.00    --  103.80 -45.00 120.00   83
 14  \w     43.00  69.00   1.00    4.00    --  103.80 -77.00 -60.00   26
 15  \w     22.00 106.00   1.00    4.00    --  103.80 -94.00 150.00   84
 16  \w     67.00  92.00   1.00    4.00    --  103.80 178.00 -30.00   25
 17  \w    104.00 170.00   1.00    4.00    --  103.80  77.00  90.00   66
 18  \w    104.00 131.00   1.00    4.00    --  103.80  77.00-180.00   27
 19  \w    113.00 144.00   1.00    4.00    --  103.80 178.00 -30.00   31
 20  \w     28.00  83.00   1.00    4.00    --  103.80-111.00  60.00   55
 21  \w     77.00 150.00   1.00    4.00    --  103.80  30.00  90.00   73
 22  \w    104.00 130.00   1.00    4.00    --  103.80  77.00-120.00   26
 23  \w    149.00 174.00   1.00    4.00    --  103.80  77.00-120.00   25
 24  \w    116.00 177.00   1.00    4.00    --  103.80 111.00 120.00   61
 25  \w     28.00 108.00   1.00    4.00    --  103.80-111.00 -30.00   80
 26  \w     51.00 108.00   1.00    4.00    --  103.80-111.00  90.00   57
 27  \w     78.00 173.00   1.00    4.00    --  103.80  30.00-180.00   95
;
_diffrn_measurement_device 'four-circle diffractometer'
_diffrn_measurement_device_type 'SuperNova, Dual, Cu at home/near, Atlas'
_diffrn_measurement_method '\w scans'
_diffrn_orient_matrix_type 'CrysAlisPro convention (1999,Acta A55,543-557)'
_diffrn_orient_matrix_UB_11 0.0397285000
_diffrn_orient_matrix_UB_12 -0.0817994000
_diffrn_orient_matrix_UB_13 -0.0034888000
_diffrn_orient_matrix_UB_21 -0.1947620000
_diffrn_orient_matrix_UB_22 -0.0126400000
_diffrn_orient_matrix_UB_23 0.0698771000
_diffrn_orient_matrix_UB_31 -0.1549109000
_diffrn_orient_matrix_UB_32 -0.0050878000
_diffrn_orient_matrix_UB_33 -0.1168555000
_diffrn_radiation_monochromator mirror
_diffrn_radiation_probe x-ray
_diffrn_radiation_type 'Cu K\a'
_diffrn_radiation_wavelength 1.54184
_diffrn_reflns_av_R_equivalents 0.0220
_diffrn_reflns_av_unetI/netI 0.0208
_diffrn_reflns_Laue_measured_fraction_full 1.000
_diffrn_reflns_Laue_measured_fraction_max 0.989
_diffrn_reflns_limit_h_max 7
_diffrn_reflns_limit_h_min -7
_diffrn_reflns_limit_k_max 21
_diffrn_reflns_limit_k_min -22
_diffrn_reflns_limit_l_max 12
_diffrn_reflns_limit_l_min -14
_diffrn_reflns_number 11023
_diffrn_reflns_point_group_measured_fraction_full 1.000
_diffrn_reflns_point_group_measured_fraction_max 0.989
_diffrn_reflns_theta_full 67.684
_diffrn_reflns_theta_max 72.568
_diffrn_reflns_theta_min 4.576
_diffrn_source 'micro-focus sealed X-ray tube'
_diffrn_source_type 'SuperNova (Cu) X-ray Source'
_exptl_absorpt_coefficient_mu 0.970
_exptl_absorpt_correction_T_max 1.000
_exptl_absorpt_correction_T_min 0.340
_exptl_absorpt_correction_type gaussian
_exptl_absorpt_process_details
;
 CrysAlisPro 1.171.41.89a (Rigaku Oxford Diffraction, 2020)
 Numerical absorption correction based on Gaussian integration over
 a multifaceted crystal model.
 Empirical absorption correction using spherical harmonics
 as implemented in SCALE3 ABSPACK scaling algorithm
;
_exptl_crystal_colour colourless
_exptl_crystal_colour_primary colourless
_exptl_crystal_density_diffrn 1.458
_exptl_crystal_description plate
_exptl_crystal_F_000 584
_exptl_crystal_size_max 0.38
_exptl_crystal_size_mid 0.23
_exptl_crystal_size_min 0.04
_refine_diff_density_max 0.190
_refine_diff_density_min -0.191
_refine_diff_density_rms 0.034
_refine_ls_extinction_coef 0.0015(3)
_refine_ls_extinction_expression Fc^*^=kFc[1+0.001xFc^2^\l^3^/sin(2\q)]^-1/4^
_refine_ls_extinction_method 'SHELXL-2018/3 (Sheldrick 2018)'
_refine_ls_goodness_of_fit_ref 1.044
_refine_ls_hydrogen_treatment constr
_refine_ls_matrix_type full
_refine_ls_number_parameters 191
_refine_ls_number_reflns 2543
_refine_ls_number_restraints 0
_refine_ls_restrained_S_all 1.044
_refine_ls_R_factor_all 0.0352
_refine_ls_R_factor_gt 0.0313
_refine_ls_shift/su_max 0.001
_refine_ls_shift/su_mean 0.000
_refine_ls_structure_factor_coef Fsqd
_refine_ls_weighting_details 'w=1/[\s^2^(Fo^2^)+(0.0348P)^2^+0.3304P] where P=(Fo^2^+2Fc^2^)/3'
_refine_ls_weighting_scheme calc
_refine_ls_wR_factor_gt 0.0784
_refine_ls_wR_factor_ref 0.0822
_reflns_Friedel_coverage 0.000
_reflns_number_gt 2298
_reflns_number_total 2543
_reflns_threshold_expression 'I > 2\s(I)'
_cod_data_source_file d1sc02583j2.cif
_cod_data_source_block jft-r318
_cod_depositor_comments
;
The following automatic conversions were performed:

data item '_exptl_absorpt_correction_type' value 'Gaussian' was
changed to 'gaussian' in accordance with the
/home/data/users/saulius/crontab/automatic-downloads/rss-feeds/RSC/lib/dictionaries/cif_core.dic
dictionary named 'cif_core.dic' version 2.4.2 last updated on
2011-04-26.

Automatic conversion script
Id: cif_fix_values 7556 2019-12-06 15:28:31Z antanas 
;
_cod_original_cell_volume 1295.03(4)
_cod_database_code 1563162
_shelx_shelxl_version_number 2018/3
_audit_contact_author 'Farzaneh Fadaei Tirani'
_chemical_oxdiff_formula 'C17 H10 F2 O2'
_shelx_space_group_comment
;
The symmetry employed for this shelxl refinement is uniquely defined
by the following loop, which should always be used as a source of
symmetry information in preference to the above space-group names.
They are only intended as comments.
;
_shelx_estimated_absorpt_t_max 0.962
_shelx_estimated_absorpt_t_min 0.710
_reflns_odcompleteness_completeness 99.96
_reflns_odcompleteness_iscentric 1
_reflns_odcompleteness_theta 66.97
_olex2_refinement_description
;
1. Fixed Uiso
 At 1.2 times of:
  All C(H) groups
2.a Aromatic/amide H refined with riding coordinates:
 C3(H3), C7(H7), C8(H8), C9(H9), C10(H10), C11(H11), C13(H13), C14(H14),
 C16(H16), C17(H17)
;
_olex2_date_sample_data_collection 2020-11-26
_olex2_submission_special_instructions 'No special instructions were received'
_oxdiff_exptl_absorpt_empirical_details
;
Empirical correction (ABSPACK) includes:
- Absorption correction using spherical harmonics
- Frame scaling
- Detector area scaling
- B-factor correction
;
_oxdiff_exptl_absorpt_empirical_full_max 1.520
_oxdiff_exptl_absorpt_empirical_full_min 0.668

loop_
_space_group_symop_operation_xyz
'x, y, z'
'-x+1/2, y+1/2, -z+1/2'
'-x, -y, -z'
'x-1/2, -y-1/2, z-1/2'

loop_
_atom_site_label
_atom_site_type_symbol
_atom_site_fract_x
_atom_site_fract_y
_atom_site_fract_z
_atom_site_U_iso_or_equiv
_atom_site_adp_type
_atom_site_occupancy
_atom_site_site_symmetry_order
_atom_site_calc_flag
_atom_site_refinement_flags_posn
_atom_site_refinement_flags_adp
_atom_site_refinement_flags_occupancy
_atom_site_disorder_assembly
_atom_site_disorder_group
F1 F 0.49868(14) 0.92596(4) 0.55665(7) 0.0424(2) Uani 1 1 d . . . . .
F2 F 0.46871(14) 0.45177(4) 0.88673(7) 0.0431(2) Uani 1 1 d . . . . .
O1 O 0.63592(14) 0.83585(5) 0.66266(8) 0.0334(2) Uani 1 1 d . . . . .
O2 O 0.80267(14) 0.74817(5) 0.77034(8) 0.0388(2) Uani 1 1 d . . . . .
C1 C 0.64473(19) 0.76399(7) 0.70224(10) 0.0298(3) Uani 1 1 d . . . . .
C2 C 0.4740(2) 0.85693(7) 0.58152(11) 0.0321(3) Uani 1 1 d . . . . .
C3 C 0.3126(2) 0.81587(6) 0.53115(10) 0.0300(3) Uani 1 1 d . . . . .
H3 H 0.205323 0.834316 0.471539 0.036 Uiso 1 1 calc R U . . .
C4 C 0.30586(18) 0.74238(6) 0.57008(9) 0.0251(2) Uani 1 1 d . . . . .
C5 C 0.46307(18) 0.71770(6) 0.65664(9) 0.0258(2) Uani 1 1 d . . . . .
C6 C 0.12733(18) 0.69637(6) 0.51012(9) 0.0248(2) Uani 1 1 d . . . . .
C7 C -0.07865(19) 0.72633(7) 0.47587(10) 0.0298(3) Uani 1 1 d . . . . .
H7 H -0.105475 0.775041 0.494930 0.036 Uiso 1 1 calc R U . . .
C8 C -0.2448(2) 0.68576(8) 0.41427(11) 0.0377(3) Uani 1 1 d . . . . .
H8 H -0.384486 0.706685 0.391483 0.045 Uiso 1 1 calc R U . . .
C9 C -0.2068(2) 0.61483(8) 0.38612(11) 0.0393(3) Uani 1 1 d . . . . .
H9 H -0.320649 0.586896 0.344513 0.047 Uiso 1 1 calc R U . . .
C10 C -0.0019(2) 0.58440(7) 0.41869(11) 0.0355(3) Uani 1 1 d . . . . .
H10 H 0.024192 0.535742 0.398991 0.043 Uiso 1 1 calc R U . . .
C11 C 0.16451(19) 0.62493(7) 0.47991(10) 0.0289(3) Uani 1 1 d . . . . .
H11 H 0.304556 0.603996 0.501412 0.035 Uiso 1 1 calc R U . . .
C12 C 0.46318(18) 0.64609(6) 0.71391(9) 0.0260(2) Uani 1 1 d . . . . .
C13 C 0.63976(19) 0.59898(7) 0.71378(10) 0.0311(3) Uani 1 1 d . . . . .
H13 H 0.759955 0.612136 0.673759 0.037 Uiso 1 1 calc R U . . .
C14 C 0.6416(2) 0.53325(7) 0.77138(11) 0.0340(3) Uani 1 1 d . . . . .
H14 H 0.761243 0.501036 0.770936 0.041 Uiso 1 1 calc R U . . .
C15 C 0.4659(2) 0.51577(7) 0.82925(10) 0.0322(3) Uani 1 1 d . . . . .
C16 C 0.2881(2) 0.56036(7) 0.83097(11) 0.0319(3) Uani 1 1 d . . . . .
H16 H 0.168481 0.546544 0.870968 0.038 Uiso 1 1 calc R U . . .
C17 C 0.28759(18) 0.62595(6) 0.77295(10) 0.0277(3) Uani 1 1 d . . . . .
H17 H 0.166453 0.657542 0.773375 0.033 Uiso 1 1 calc R U . . .

loop_
_atom_site_aniso_label
_atom_site_aniso_U_11
_atom_site_aniso_U_22
_atom_site_aniso_U_33
_atom_site_aniso_U_23
_atom_site_aniso_U_13
_atom_site_aniso_U_12
F1 0.0536(5) 0.0266(4) 0.0487(5) -0.0014(3) 0.0127(4) -0.0085(3)
F2 0.0541(5) 0.0333(4) 0.0409(4) 0.0096(3) 0.0025(3) 0.0019(3)
O1 0.0337(4) 0.0341(5) 0.0324(4) -0.0050(3) 0.0042(3) -0.0104(4)
O2 0.0292(4) 0.0525(6) 0.0323(5) -0.0006(4) -0.0058(4) -0.0096(4)
C1 0.0279(6) 0.0366(6) 0.0249(5) -0.0033(5) 0.0036(4) -0.0065(5)
C2 0.0388(6) 0.0272(6) 0.0318(6) -0.0027(5) 0.0101(5) -0.0039(5)
C3 0.0347(6) 0.0279(6) 0.0270(6) -0.0008(4) 0.0022(5) 0.0007(5)
C4 0.0255(5) 0.0271(6) 0.0228(5) -0.0027(4) 0.0030(4) 0.0001(4)
C5 0.0230(5) 0.0304(6) 0.0239(5) -0.0025(4) 0.0022(4) -0.0024(4)
C6 0.0243(5) 0.0287(6) 0.0208(5) 0.0007(4) 0.0001(4) -0.0002(4)
C7 0.0276(6) 0.0356(6) 0.0258(5) 0.0034(5) 0.0015(4) 0.0043(5)
C8 0.0245(6) 0.0580(9) 0.0289(6) 0.0047(6) -0.0032(5) 0.0001(5)
C9 0.0330(6) 0.0539(8) 0.0294(6) -0.0051(6) -0.0026(5) -0.0138(6)
C10 0.0420(7) 0.0345(6) 0.0292(6) -0.0057(5) 0.0016(5) -0.0076(5)
C11 0.0286(6) 0.0307(6) 0.0262(6) -0.0011(4) -0.0007(4) 0.0010(5)
C12 0.0226(5) 0.0322(6) 0.0214(5) -0.0014(4) -0.0040(4) -0.0009(4)
C13 0.0241(5) 0.0399(7) 0.0285(6) 0.0013(5) 0.0003(4) 0.0012(5)
C14 0.0307(6) 0.0371(7) 0.0325(6) 0.0013(5) -0.0026(5) 0.0075(5)
C15 0.0401(7) 0.0290(6) 0.0254(6) 0.0027(4) -0.0034(5) -0.0005(5)
C16 0.0322(6) 0.0350(6) 0.0287(6) -0.0009(5) 0.0045(5) -0.0043(5)
C17 0.0249(5) 0.0309(6) 0.0266(5) -0.0022(4) 0.0005(4) -0.0006(4)

loop_
_atom_type_symbol
_atom_type_description
_atom_type_scat_dispersion_real
_atom_type_scat_dispersion_imag
_atom_type_scat_source
C C 0.0181 0.0091 'International Tables Vol C Tables 4.2.6.8 and 6.1.1.4'
H H 0.0000 0.0000 'International Tables Vol C Tables 4.2.6.8 and 6.1.1.4'
F F 0.0727 0.0534 'International Tables Vol C Tables 4.2.6.8 and 6.1.1.4'
O O 0.0492 0.0322 'International Tables Vol C Tables 4.2.6.8 and 6.1.1.4'

loop_
_exptl_crystal_face_index_h
_exptl_crystal_face_index_k
_exptl_crystal_face_index_l
_exptl_crystal_face_perp_dist
0 1 0 0.0230
0 -1 0 0.0148
0 0 1 0.1799
0 0 -1 0.1645
1 0 -2 0.1065
1 0 0 0.1908
-1 0 2 0.1268
-1 0 -2 0.1609
-1 0 1 0.1324
1 1 1 0.1877

loop_
_geom_angle_atom_site_label_1
_geom_angle_atom_site_label_2
_geom_angle_atom_site_label_3
_geom_angle
_geom_angle_site_symmetry_1
_geom_angle_site_symmetry_3
_geom_angle_publ_flag
C2 O1 C1 119.80(9) . . ?
O1 C1 C5 116.69(10) . . ?
O2 C1 O1 115.72(10) . . ?
O2 C1 C5 127.59(12) . . ?
F1 C2 O1 109.70(10) . . ?
C3 C2 F1 124.31(12) . . ?
C3 C2 O1 125.98(12) . . ?
C2 C3 H3 121.2 . . ?
C2 C3 C4 117.51(11) . . ?
C4 C3 H3 121.2 . . ?
C3 C4 C6 116.85(10) . . ?
C5 C4 C3 119.62(10) . . ?
C5 C4 C6 123.51(10) . . ?
C1 C5 C12 114.57(10) . . ?
C4 C5 C1 120.08(11) . . ?
C4 C5 C12 125.32(10) . . ?
C7 C6 C4 119.50(10) . . ?
C7 C6 C11 118.78(10) . . ?
C11 C6 C4 121.58(10) . . ?
C6 C7 H7 119.6 . . ?
C8 C7 C6 120.76(12) . . ?
C8 C7 H7 119.6 . . ?
C7 C8 H8 120.0 . . ?
C9 C8 C7 119.90(12) . . ?
C9 C8 H8 120.0 . . ?
C8 C9 H9 120.0 . . ?
C8 C9 C10 120.02(11) . . ?
C10 C9 H9 120.0 . . ?
C9 C10 H10 119.9 . . ?
C11 C10 C9 120.15(12) . . ?
C11 C10 H10 119.9 . . ?
C6 C11 H11 119.8 . . ?
C10 C11 C6 120.38(11) . . ?
C10 C11 H11 119.8 . . ?
C13 C12 C5 121.25(11) . . ?
C17 C12 C5 119.74(10) . . ?
C17 C12 C13 118.97(11) . . ?
C12 C13 H13 119.6 . . ?
C14 C13 C12 120.74(11) . . ?
C14 C13 H13 119.6 . . ?
C13 C14 H14 120.8 . . ?
C15 C14 C13 118.39(11) . . ?
C15 C14 H14 120.8 . . ?
F2 C15 C14 118.41(11) . . ?
F2 C15 C16 118.83(12) . . ?
C16 C15 C14 122.76(12) . . ?
C15 C16 H16 120.8 . . ?
C15 C16 C17 118.42(11) . . ?
C17 C16 H16 120.8 . . ?
C12 C17 H17 119.6 . . ?
C16 C17 C12 120.72(11) . . ?
C16 C17 H17 119.6 . . ?

loop_
_geom_bond_atom_site_label_1
_geom_bond_atom_site_label_2
_geom_bond_distance
_geom_bond_site_symmetry_2
_geom_bond_publ_flag
F1 C2 1.3260(15) . ?
F2 C15 1.3566(14) . ?
O1 C1 1.4080(15) . ?
O1 C2 1.3306(16) . ?
O2 C1 1.2021(15) . ?
C1 C5 1.4544(15) . ?
C2 C3 1.3252(18) . ?
C3 H3 0.9500 . ?
C3 C4 1.4378(16) . ?
C4 C5 1.3714(16) . ?
C4 C6 1.4891(15) . ?
C5 C12 1.4819(16) . ?
C6 C7 1.3956(15) . ?
C6 C11 1.3971(16) . ?
C7 H7 0.9500 . ?
C7 C8 1.3884(18) . ?
C8 H8 0.9500 . ?
C8 C9 1.383(2) . ?
C9 H9 0.9500 . ?
C9 C10 1.390(2) . ?
C10 H10 0.9500 . ?
C10 C11 1.3871(17) . ?
C11 H11 0.9500 . ?
C12 C13 1.3965(17) . ?
C12 C17 1.3962(16) . ?
C13 H13 0.9500 . ?
C13 C14 1.3858(18) . ?
C14 H14 0.9500 . ?
C14 C15 1.3768(19) . ?
C15 C16 1.3757(18) . ?
C16 H16 0.9500 . ?
C16 C17 1.3862(17) . ?
C17 H17 0.9500 . ?

loop_
_geom_torsion_atom_site_label_1
_geom_torsion_atom_site_label_2
_geom_torsion_atom_site_label_3
_geom_torsion_atom_site_label_4
_geom_torsion
_geom_torsion_site_symmetry_1
_geom_torsion_site_symmetry_2
_geom_torsion_site_symmetry_3
_geom_torsion_site_symmetry_4
_geom_torsion_publ_flag
F1 C2 C3 C4 -178.46(11) . . . . ?
F2 C15 C16 C17 179.39(10) . . . . ?
O1 C1 C5 C4 6.67(16) . . . . ?
O1 C1 C5 C12 -171.42(9) . . . . ?
O1 C2 C3 C4 2.34(19) . . . . ?
O2 C1 C5 C4 -173.43(12) . . . . ?
O2 C1 C5 C12 8.48(18) . . . . ?
C1 O1 C2 F1 -179.46(9) . . . . ?
C1 O1 C2 C3 -0.16(18) . . . . ?
C1 C5 C12 C13 -58.23(14) . . . . ?
C1 C5 C12 C17 119.44(12) . . . . ?
C2 O1 C1 O2 175.79(11) . . . . ?
C2 O1 C1 C5 -4.30(15) . . . . ?
C2 C3 C4 C5 0.24(17) . . . . ?
C2 C3 C4 C6 -178.23(11) . . . . ?
C3 C4 C5 C1 -4.70(16) . . . . ?
C3 C4 C5 C12 173.16(11) . . . . ?
C3 C4 C6 C7 -36.21(15) . . . . ?
C3 C4 C6 C11 139.39(11) . . . . ?
C4 C5 C12 C13 123.80(13) . . . . ?
C4 C5 C12 C17 -58.53(16) . . . . ?
C4 C6 C7 C8 176.56(11) . . . . ?
C4 C6 C11 C10 -176.68(11) . . . . ?
C5 C4 C6 C7 145.38(11) . . . . ?
C5 C4 C6 C11 -39.02(16) . . . . ?
C5 C12 C13 C14 177.59(10) . . . . ?
C5 C12 C17 C16 -177.53(10) . . . . ?
C6 C4 C5 C1 173.67(10) . . . . ?
C6 C4 C5 C12 -8.47(18) . . . . ?
C6 C7 C8 C9 -0.08(19) . . . . ?
C7 C6 C11 C10 -1.05(17) . . . . ?
C7 C8 C9 C10 -0.5(2) . . . . ?
C8 C9 C10 C11 0.3(2) . . . . ?
C9 C10 C11 C6 0.50(19) . . . . ?
C11 C6 C7 C8 0.84(17) . . . . ?
C12 C13 C14 C15 -0.39(18) . . . . ?
C13 C12 C17 C16 0.19(17) . . . . ?
C13 C14 C15 F2 -179.29(10) . . . . ?
C13 C14 C15 C16 0.81(19) . . . . ?
C14 C15 C16 C17 -0.72(18) . . . . ?
C15 C16 C17 C12 0.20(17) . . . . ?
C17 C12 C13 C14 -0.09(17) . . . . ?

loop_
_exptl_oxdiff_crystal_face_indexfrac_h
_exptl_oxdiff_crystal_face_indexfrac_k
_exptl_oxdiff_crystal_face_indexfrac_l
_exptl_oxdiff_crystal_face_x
_exptl_oxdiff_crystal_face_y
_exptl_oxdiff_crystal_face_z
0.0001 1.0000 0.0003 -0.0818 -0.0126 -0.0051
-0.0001 -1.0000 -0.0003 0.0818 0.0126 0.0051
-0.0002 0.0005 1.0001 -0.0035 0.0699 -0.1168
0.0002 -0.0005 -1.0001 0.0035 -0.0699 0.1168
1.0005 -0.0010 -1.9998 0.0468 -0.3346 0.0787
1.0000 -0.0000 0.0003 0.0397 -0.1947 -0.1549
-1.0005 0.0010 1.9998 -0.0468 0.3346 -0.0787
-0.9995 -0.0010 -2.0004 -0.0326 0.0549 0.3886
-1.0002 0.0005 0.9998 -0.0433 0.2647 0.0381
0.9999 1.0005 1.0006 -0.0456 -0.1375 -0.2769
